data_1522057
loop_
_publ_author_name
'Tskhadadze, I.A.'
'Chernyshev, V.V.'
'Leonov, A.V.'
'Verbetskii, V.N.'
'Sviridov, I.A.'
'Streletskii, A.N.'
'Morozkin, A.V.'
'Telegina, I.V.'
'Seropegin, Yu.D.'

_publ_section_title
;
 Gd Ti Ge (Ce Sc Si - type structure) and Gd Ti Ge (Ce Fe Si type
 structure) as the coherent phases with different magnetic and
 hydrogenization properties
;
_journal_name_full 'Materials Research Bulletin'
_journal_page_first 1773
_journal_page_last 1787
_journal_volume 34
_journal_year 1999
_chemical_formula_sum 'Gd Ge Ti'
_chemical_name_systematic 'Gd Ti Ge'
_space_group_IT_number 129
_symmetry_space_group_name_Hall '-P 4a 2a'
_symmetry_space_group_name_H-M 'P 4/n m m :2'
_cell_angle_alpha 90
_cell_angle_beta 90
_cell_angle_gamma 90
_cell_formula_units_Z 2
_cell_length_a 4.069
_cell_length_b 4.069
_cell_length_c 7.725
_cell_volume 127.901
_citation_journal_id_ASTM MRBUAC
_cod_data_source_file Tskhadadze_MRBUAC_1999_508.cif
_cod_data_source_block Gd1Ge1Ti1
_cod_original_formula_sum 'Gd1 Ge1 Ti1'
_cod_database_code 1522057

loop_
_symmetry_equiv_pos_as_xyz
x,y,z
-y+1/2,x,z
-x+1/2,-y+1/2,z
y,-x+1/2,z
x+1/2,-y,-z
y+1/2,x+1/2,-z
-x,y+1/2,-z
-y,-x,-z
-x,-y,-z
y-1/2,-x,-z
x-1/2,y-1/2,-z
-y,x-1/2,-z
-x-1/2,y,z
-y-1/2,-x-1/2,z
x,-y-1/2,z
y,x,z

loop_
_atom_site_label
_atom_site_type_symbol
_atom_site_fract_x
_atom_site_fract_y
_atom_site_fract_z
_atom_site_occupancy
_atom_site_U_iso_or_equiv
Ti1 Ti 0.75 0.25 0 1 0.0
Ge1 Ge 0.25 0.25 0.237 1 0.0
Gd1 Gd 0.25 0.25 0.652 1 0.0
